data_1539623
loop_
_publ_author_name
'Baier, R.'
'Hoppe, R.'

_publ_section_title
;
 Zwei neue Rubidiumlithiumzincate: Rb Li Zn O2 und Rb Li Zn2 O3
;
_journal_name_full 'Zeitschrift fuer Anorganische und Allgemeine Chemie'
_journal_page_first 136
_journal_page_last 146
_journal_volume 568
_journal_year 1989
_chemical_formula_sum 'Li O3 Rb Zn2'
_chemical_name_systematic 'Rb Li Zn2 O3'
_space_group_IT_number 136
_symmetry_space_group_name_Hall '-P 4n 2n'
_symmetry_space_group_name_H-M 'P 42/m n m'
_cell_angle_alpha 90
_cell_angle_beta 90
_cell_angle_gamma 90
_cell_formula_units_Z 4
_cell_length_a 10.338
_cell_length_b 10.338
_cell_length_c 3.428
_cell_volume 366.365
_citation_journal_id_ASTM ZAACAB
_cod_data_source_file Baier_ZAACAB_1989_1912.cif
_cod_data_source_block Li1O3Rb1Zn2
_cod_original_cell_volume 366.3649
_cod_original_formula_sum 'Li1 O3 Rb1 Zn2'
_cod_database_code 1539623

loop_
_symmetry_equiv_pos_as_xyz
x,y,z
-y+1/2,x+1/2,z+1/2
-x,-y,z
y+1/2,-x+1/2,z+1/2
x+1/2,-y+1/2,-z+1/2
y,x,-z
-x+1/2,y+1/2,-z+1/2
-y,-x,-z
-x,-y,-z
y-1/2,-x-1/2,-z-1/2
x,y,-z
-y-1/2,x-1/2,-z-1/2
-x-1/2,y-1/2,z-1/2
-y,-x,z
x-1/2,-y-1/2,z-1/2
y,x,z

loop_
_atom_site_label
_atom_site_type_symbol
_atom_site_fract_x
_atom_site_fract_y
_atom_site_fract_z
_atom_site_occupancy
_atom_site_U_iso_or_equiv
Rb1 Rb+1 0.6087 0.6087 0 1 0.0
Li1 Li+1 0.7028 0.2972 0 1 0.0
O2 O-2 0.6544 0.1135 0 1 0.0
O1 O-2 0.1404 0.1404 0 1 0.0
Zn1 Zn+2 0.6715 0.9266 0 1 0.0
